data_1546507
loop_
_publ_author_name
'Chadwick, Fredrick M.'
'McKay, Alasdair I.'
'Martinez-Martinez, Antonio J.'
'Rees, Nick'
'Kraemer, Tobias'
'Macgregor, Stuart Alan'
'Weller, Andrew'

_publ_section_title
;
 Solid--State Molecular Organometallic Chemistry. Single--Crystal to
 Single--Crystal Reactivity and Catalysis with Light Hydrocarbon
 Substrates.
;
_journal_name_full 'Chem. Sci.'
_journal_paper_doi 10.1039/C7SC01491K
_journal_year 2017
_chemical_formula_moiety 'C32 H12 B F24, C32 H60 P2 Rh'
_chemical_formula_sum 'C64 H72 B F24 P2 Rh'
_chemical_formula_weight 1472.87
_chemical_melting_point ?
_space_group_crystal_system triclinic
_space_group_IT_number 2
_space_group_name_Hall '-P 1'
_space_group_name_H-M_alt 'P -1'
_symmetry_space_group_name_Hall '-P 1'
_symmetry_space_group_name_H-M 'P -1'
_atom_sites_solution_hydrogens geom
_atom_sites_solution_primary dual
_audit_creation_date 2017-03-11
_audit_creation_method
;
Olex2 1.2
(compiled 2017.03.02 svn.r3394 for OlexSys, GUI svn.r5324)
;
_audit_update_record
;
2017-03-23 deposited with the CCDC.
2017-07-06 downloaded from the CCDC.
;
_cell_angle_alpha 98.549(2)
_cell_angle_beta 102.097(2)
_cell_angle_gamma 94.411(2)
_cell_formula_units_Z 2
_cell_length_a 13.4908(4)
_cell_length_b 14.2693(4)
_cell_length_c 18.1051(4)
_cell_measurement_reflns_used 15864
_cell_measurement_temperature 150.01(10)
_cell_measurement_theta_max 76.2720
_cell_measurement_theta_min 4.3210
_cell_volume 3348.94(16)
_computing_cell_refinement 'CrysAlisPro 1.171.38.43b (Rigaku OD, 2015)'
_computing_data_collection 'CrysAlisPro 1.171.38.43b (Rigaku OD, 2015)'
_computing_data_reduction 'CrysAlisPro 1.171.38.43b (Rigaku OD, 2015)'
_computing_molecular_graphics 'Olex2 (Dolomanov et al., 2009)'
_computing_publication_material 'Olex2 (Dolomanov et al., 2009)'
_computing_structure_refinement 'ShelXL (Sheldrick, 2015)'
_computing_structure_solution 'ShelXT (Sheldrick, 2015)'
_diffrn_ambient_environment N~2~
_diffrn_ambient_temperature 150.01(10)
_diffrn_detector 'CCD plate'
_diffrn_detector_area_resol_mean 10.5035
_diffrn_detector_type Atlas
_diffrn_measured_fraction_theta_full 1.000
_diffrn_measured_fraction_theta_max 0.991
_diffrn_measurement_details
;
List of Runs (angles in degrees, time in seconds):

  # Type    Start    End  Width  t~exp~   \w     \q     \k     \f   Frames
#--------------------------------------------------------------------------
  1  \w    -36.00 -11.00   1.00    1.00    --  -41.65  37.00 -60.00   25
  2  \w    -46.00  30.00   1.00    1.00    --  -41.65  37.00-120.00   76
  3  \w    -48.00  15.00   1.00    1.00    --  -41.65  37.00-180.00   63
  4  \w    -66.00  29.00   1.00    1.00    --  -41.65  57.00  90.00   95
  5  \w     54.00  96.00   1.00    1.00    --   41.65-125.00-120.00   42
  6  \w   -109.00 -18.00   1.00    1.00    --  -41.65 -57.00 -60.00   91
  7  \w     52.00 104.00   1.00    2.00    --  111.00 -77.00-150.00   52
  8  \w    116.00 141.00   1.00    2.00    --  111.00 -77.00-150.00   25
  9  \w    130.00 155.00   1.00    2.00    --  111.00 -15.00-120.00   25
 10  \w    102.00 140.00   1.00    2.00    --  111.00 -77.00 -30.00   38
 11  \w     94.00 121.00   1.00    2.00    --  111.00 -77.00 -90.00   27
 12  \w     94.00 120.00   1.00    2.00    --  111.00-125.00 -90.00   26
 13  \w     81.00 121.00   1.00    2.00    --  111.00-125.00 -30.00   40
 14  \w     72.00 121.00   1.00    2.00    --  111.00-125.00  60.00   49
 15  \w     61.00 114.00   1.00    2.00    --  111.00 -61.00  90.00   53
 16  \w     47.00  74.00   1.00    2.00    --  111.00 -30.00 -30.00   27
 17  \w     42.00  99.00   1.00    2.00    --  111.00 -45.00 -90.00   57
 18  \w     66.00 104.00   1.00    2.00    --  111.00 -94.00 -60.00   38
 19  \w     60.00  86.00   1.00    2.00    --  111.00 -30.00-150.00   26
 20  \w     70.00  97.00   1.00    2.00    --  111.00 -45.00-180.00   27
 21  \w     67.00 149.00   1.00    2.00    --  111.00  15.00-150.00   82
 22  \w     87.00 178.00   1.00    2.00    --  111.00  30.00 -90.00   91
 23  \w    101.00 158.00   1.00    2.00    --  111.00 125.00-180.00   57
 24  \w     40.00 125.00   1.00    2.00    --  111.00 -15.00-120.00   85
 25  \w     53.00 120.00   1.00    2.00    --  111.00-125.00-150.00   67
 26  \w     53.00  78.00   1.00    2.00    --  111.00 -77.00 -30.00   25
 27  \w     37.00  72.00   1.00    2.00    --  111.00 -77.00 -90.00   35
 28  \w     40.00  90.00   1.00    2.00    --  111.00 -45.00 -30.00   50
 29  \w     40.00  97.00   1.00    2.00    --  111.00 -45.00  90.00   57
 30  \w     49.00  81.00   1.00    2.00    --  111.00 -30.00 150.00   32
 31  \w     43.00  86.00   1.00    2.00    --  111.00 -94.00  90.00   43
 32  \w     44.00 116.00   1.00    2.00    --  111.00-125.00 150.00   72
 33  \w     36.00  65.00   1.00    2.00    --  111.00 -30.00  30.00   29
 34  \w     34.00  86.00   1.00    2.00    --  111.00 -94.00-150.00   52
 35  \w     41.00  97.00   1.00    2.00    --  111.00-125.00-180.00   56
;
_diffrn_measurement_device 'four-circle diffractometer'
_diffrn_measurement_device_type 'SuperNova, Dual, Cu at zero, Atlas'
_diffrn_measurement_method '\w scans'
_diffrn_orient_matrix_type 'CrysAlisPro convention (1999,Acta A55,543-557)'
_diffrn_orient_matrix_UB_11 0.1102203000
_diffrn_orient_matrix_UB_12 -0.0255535000
_diffrn_orient_matrix_UB_13 0.0203133000
_diffrn_orient_matrix_UB_21 -0.0404716000
_diffrn_orient_matrix_UB_22 -0.1008828000
_diffrn_orient_matrix_UB_23 0.0084490000
_diffrn_orient_matrix_UB_31 -0.0050152000
_diffrn_orient_matrix_UB_32 -0.0352133000
_diffrn_orient_matrix_UB_33 -0.0855078000
_diffrn_radiation_monochromator mirror
_diffrn_radiation_probe x-ray
_diffrn_radiation_type CuK\a
_diffrn_radiation_wavelength 1.54184
_diffrn_reflns_av_R_equivalents 0.0305
_diffrn_reflns_av_unetI/netI 0.0321
_diffrn_reflns_Laue_measured_fraction_full 1.000
_diffrn_reflns_Laue_measured_fraction_max 0.991
_diffrn_reflns_limit_h_max 16
_diffrn_reflns_limit_h_min -15
_diffrn_reflns_limit_k_max 16
_diffrn_reflns_limit_k_min -17
_diffrn_reflns_limit_l_max 17
_diffrn_reflns_limit_l_min -22
_diffrn_reflns_number 36956
_diffrn_reflns_point_group_measured_fraction_full 1.000
_diffrn_reflns_point_group_measured_fraction_max 0.991
_diffrn_reflns_theta_full 67.684
_diffrn_reflns_theta_max 76.225
_diffrn_reflns_theta_min 3.736
_diffrn_source 'micro-focus sealed X-ray tube'
_diffrn_source_type 'SuperNova (Cu) X-ray Source'
_exptl_absorpt_coefficient_mu 3.455
_exptl_absorpt_correction_T_max 1.00000
_exptl_absorpt_correction_T_min 0.90995
_exptl_absorpt_correction_type multi-scan
_exptl_absorpt_process_details
;
CrysAlisPro 1.171.38.43b (Rigaku Oxford Diffraction, 2015)
Empirical absorption correction using spherical harmonics,
 implemented in SCALE3 ABSPACK scaling algorithm.
;
_exptl_crystal_colour orange
_exptl_crystal_colour_primary orange
_exptl_crystal_density_diffrn 1.461
_exptl_crystal_density_meas ?
_exptl_crystal_density_method 'not measured'
_exptl_crystal_description prism
_exptl_crystal_F_000 1504
_exptl_crystal_size_max 0.25
_exptl_crystal_size_mid 0.22
_exptl_crystal_size_min 0.22
_refine_diff_density_max 2.248
_refine_diff_density_min -0.938
_refine_diff_density_rms 0.085
_refine_ls_extinction_method none
_refine_ls_goodness_of_fit_ref 1.043
_refine_ls_hydrogen_treatment constr
_refine_ls_matrix_type full
_refine_ls_number_parameters 1028
_refine_ls_number_reflns 13869
_refine_ls_number_restraints 612
_refine_ls_restrained_S_all 1.168
_refine_ls_R_factor_all 0.0610
_refine_ls_R_factor_gt 0.0552
_refine_ls_shift/su_max 0.001
_refine_ls_shift/su_mean 0.000
_refine_ls_structure_factor_coef Fsqd
_refine_ls_weighting_details 'w=1/[\s^2^(Fo^2^)+(0.0711P)^2^+6.1386P] where P=(Fo^2^+2Fc^2^)/3'
_refine_ls_weighting_scheme calc
_refine_ls_wR_factor_gt 0.1417
_refine_ls_wR_factor_ref 0.1475
_reflns_Friedel_coverage 0.000
_reflns_number_gt 12456
_reflns_number_total 13869
_reflns_threshold_expression 'I > 2\s(I)'
_cod_data_source_file c7sc01491k3.cif
_cod_data_source_block 1bispropene
_cod_depositor_comments
;
The following automatic conversions were performed:

'_chemical_melting_point' value 'not measured' was changed to '?' -
the value is undefined or not given.

'_exptl_crystal_density_meas' value 'not measured' was changed to '?'
- the value is perceived as not measured.

Automatic conversion script
Id: cif_fix_values 4973 2017-02-22 13:04:09Z antanas 
;
_cod_database_code 1546507
_shelx_shelxl_version_number 2014/7
_chemical_oxdiff_formula 'Rh1 B1 F24 P2 C64 H72'
_shelx_space_group_comment
;
The symmetry employed for this shelxl refinement is uniquely defined
by the following loop, which should always be used as a source of
symmetry information in preference to the above space-group names.
They are only intended as comments.
;
_reflns_odcompleteness_completeness 99.88
_reflns_odcompleteness_iscentric 1
_reflns_odcompleteness_theta 74.33
_olex2_refinement_description
;
1. Fixed Uiso
 At 1.2 times of:
  All C(H) groups, All C(H,H) groups
 At 1.5 times of:
  All C(H,H,H) groups
2. Restrained distances
 F1-F3 \\sim F1-F2 \\sim F3-F2 \\sim F1A-F2A \\sim F1A-F3A \\sim F2A-F3A
 with sigma of 0.04
 C39-F1 \\sim C39-F3 \\sim C39-F2 \\sim C39-F1A \\sim C39-F2A \\sim C39-F3A
 with sigma of 0.02
 F4-F5 \\sim F4-F6 \\sim F5-F6 \\sim F5A-F6A \\sim F5A-F4A \\sim F6A-F4A
 with sigma of 0.04
 C37-C40 \\sim F4-C40 \\sim F5-C40 \\sim F6-C40 \\sim F5A-C40 \\sim F6A-C40
 with sigma of 0.02
 F9-F7 \\sim F9-F8 \\sim F7-F8 \\sim F9A-F7A \\sim F9A-F8A \\sim F7A-F8A
 with sigma of 0.04
 C47-F9 \\sim C47-C43 \\sim C47-F7 \\sim C47-F8 \\sim C47-F9A \\sim C47-F7A
\\sim C47-F8A
 with sigma of 0.02
 F12-F10 \\sim F12-F11 \\sim F10-F11 \\sim F11A-F12A \\sim F11A-F10A \\sim
F12A-F10A
 with sigma of 0.04
 C48-F12 \\sim C48-F10 \\sim C48-F11 \\sim C48-F11A \\sim C48-F12A \\sim
C48-F10A
 with sigma of 0.02
 F16-F18 \\sim F16-F17 \\sim F18-F17 \\sim F16A-F17A \\sim F16A-F18A \\sim
F17A-F18A
 with sigma of 0.04
 C56-C53 \\sim C56-F16 \\sim C56-F18 \\sim C56-F17 \\sim C56-F16A \\sim
C56-F17A \\sim C56-F18A
 with sigma of 0.02
 C2-C1 \\sim C2A-C1A
 with sigma of 0.02
 C3-C2 \\sim C3A-C2A
 with sigma of 0.02
 C1A-C3A \\sim C1-C3
 with sigma of 0.04
 C5A-C4A \\sim C5-C4
 with sigma of 0.02
 C6A-C5A \\sim C6-C5
 with sigma of 0.02
 C4-C6 \\sim C4A-C6A
 with sigma of 0.04
3. Uiso/Uaniso restraints and constraints
C39 \\sim F3A \\sim F1A \\sim F2A: within 2A with sigma of 0.04 and sigma for
terminal atoms of 0.08
C39 \\sim F1 \\sim F2 \\sim F3: within 2A with sigma of 0.04 and sigma for
terminal atoms of 0.08
C40 \\sim F6 \\sim F4 \\sim F5: within 2A with sigma of 0.04 and sigma for
terminal atoms of 0.08
C40 \\sim F5A \\sim F6A \\sim F4A: within 2A with sigma of 0.04 and sigma for
terminal atoms of 0.08
C47 \\sim F8 \\sim F9 \\sim F7: within 2A with sigma of 0.04 and sigma for
terminal atoms of 0.08
C47 \\sim F9A \\sim F7A \\sim F8A: within 2A with sigma of 0.04 and sigma for
terminal atoms of 0.08
C48 \\sim F11 \\sim F12 \\sim F10: within 2A with sigma of 0.04 and sigma for
terminal atoms of 0.08
C48 \\sim F11A \\sim F12A \\sim F10A: within 2A with sigma of 0.04 and sigma
for terminal atoms of 0.08
C56 \\sim F18 \\sim F17 \\sim F16: within 2A with sigma of 0.04 and sigma for
terminal atoms of 0.08
C56 \\sim F16A \\sim F18A \\sim F17A: within 2A with sigma of 0.04 and sigma
for terminal atoms of 0.08
C1 \\sim C2 \\sim C3: within 2A with sigma of 0.04 and sigma for terminal atoms
of 0.08
C1A \\sim C2A \\sim C3A: within 2A with sigma of 0.04 and sigma for terminal
atoms of 0.08
C4 \\sim C5 \\sim C6: within 2A with sigma of 0.04 and sigma for terminal atoms
of 0.08
C4A \\sim C5A \\sim C6A: within 2A with sigma of 0.04 and sigma for terminal
atoms of 0.08
4. Rigid body (RIGU) restrains
 C39, F1A, F3A, F2A
 with sigma for 1-2 distances of 0.004 and sigma for 1-3 distances of 0.004
 C39, F1, F2, F3
 with sigma for 1-2 distances of 0.004 and sigma for 1-3 distances of 0.004
 C40, F6, F4, F5
 with sigma for 1-2 distances of 0.004 and sigma for 1-3 distances of 0.004
 C40, F5A, F6A, F4A
 with sigma for 1-2 distances of 0.004 and sigma for 1-3 distances of 0.004
 C47, F7, F8, F9
 with sigma for 1-2 distances of 0.004 and sigma for 1-3 distances of 0.004
 C47, F9A, F7A, F8A
 with sigma for 1-2 distances of 0.004 and sigma for 1-3 distances of 0.004
 C48, F11, F12, F10
 with sigma for 1-2 distances of 0.004 and sigma for 1-3 distances of 0.004
 C48, F11A, F10A, F12A
 with sigma for 1-2 distances of 0.004 and sigma for 1-3 distances of 0.004
 C56, F18, F17, F16
 with sigma for 1-2 distances of 0.004 and sigma for 1-3 distances of 0.004
 C56, F16A, F17A, F18A
 with sigma for 1-2 distances of 0.004 and sigma for 1-3 distances of 0.004
 C1A, C2A, C3A
 with sigma for 1-2 distances of 0.004 and sigma for 1-3 distances of 0.004
 C1, C2, C3
 with sigma for 1-2 distances of 0.004 and sigma for 1-3 distances of 0.004
 C4, C5, C6
 with sigma for 1-2 distances of 0.004 and sigma for 1-3 distances of 0.004
 C4A, C5A, C6A
 with sigma for 1-2 distances of 0.004 and sigma for 1-3 distances of 0.004
5. Others
 Sof(F1A)=Sof(F2A)=Sof(F3A)=1-FVAR(1)
 Sof(F1)=Sof(F3)=Sof(F2)=FVAR(1)
 Sof(F5A)=Sof(F6A)=Sof(F4A)=1-FVAR(2)
 Sof(F4)=Sof(F5)=Sof(F6)=FVAR(2)
 Sof(F9A)=Sof(F7A)=Sof(F8A)=1-FVAR(3)
 Sof(F9)=Sof(F7)=Sof(F8)=FVAR(3)
 Sof(F11A)=Sof(F12A)=Sof(F10A)=1-FVAR(4)
 Sof(F12)=Sof(F10)=Sof(F11)=FVAR(4)
 Sof(F16A)=Sof(F17A)=Sof(F18A)=1-FVAR(5)
 Sof(F16)=Sof(F18)=Sof(F17)=FVAR(5)
 Sof(C3A)=Sof(H3AA)=Sof(H3AB)=Sof(H3AC)=Sof(C6A)=Sof(H6AA)=Sof(H6AB)=Sof(H6AC)=
 Sof(C2A)=Sof(H2A)=Sof(C5A)=Sof(H5A)=Sof(C4A)=Sof(H4AA)=Sof(H4AB)=Sof(C1A)=
 Sof(H1AA)=Sof(H1AB)=1-FVAR(6)
 Sof(C1)=Sof(H1A)=Sof(H1B)=Sof(C4)=Sof(H4A)=Sof(H4B)=Sof(C5)=Sof(H5)=Sof(C2)=
 Sof(H2)=Sof(C3)=Sof(H3A)=Sof(H3B)=Sof(H3C)=Sof(C6)=Sof(H6A)=Sof(H6B)=Sof(H6C)=
 FVAR(6)
6.a Ternary CH refined with riding coordinates:
 C21(H21), C7(H7), C27(H27), C13(H13)
6.b Secondary CH2 refined with riding coordinates:
 C26(H26A,H26B), C28(H28A,H28B), C24(H24A,H24B), C10(H10A,H10B), C32(H32A,
 H32B), C19(H19A,H19B), C22(H22A,H22B), C12(H12A,H12B), C8(H8A,H8B), C25(H25A,
 H25B), C20(H20A,H20B), C23(H23A,H23B), C29(H29A,H29B), C11(H11A,H11B),
 C18(H18A,H18B), C9(H9A,H9B), C15(H15A,H15B), C30(H30A,H30B), C14(H14A,H14B),
 C17(H17A,H17B), C31(H31A,H31B), C16(H16A,H16B)
6.c Aromatic/amide H refined with riding coordinates:
 C46(H46), C62(H62), C60(H60), C50(H50), C58(H58), C38(H38), C42(H42),
 C36(H36), C44(H44), C54(H54), C34(H34), C52(H52), C5(H5), C2(H2), C2A(H2A),
 C5A(H5A)
6.d X=CH2 refined with riding coordinates:
 C1(H1A,H1B), C4(H4A,H4B), C4A(H4AA,H4AB), C1A(H1AA,H1AB)
6.e Idealised Me refined as rotating group:
 C3A(H3AA,H3AB,H3AC), C6A(H6AA,H6AB,H6AC), C3(H3A,H3B,H3C), C6(H6A,H6B,H6C)
;
_ins_header
;
TITL 120aim17 in P-1 
REM P-1 (#2 in standard setting)
CELL 1.54184  13.490822  14.269291  18.105092  98.5495 102.0969  94.4108
ZERR    2.00   0.000360   0.000397   0.000361   0.0020   0.0020   0.0022
LATT  1
SFAC C H B F P Rh
UNIT 128.00 144.00 2.00 48.00 4.00 2.00
TREF
HKLF 4
END
;
_olex2_submission_special_instructions 'No special instructions were received'
_oxdiff_exptl_absorpt_empirical_details
;
Empirical correction (ABSPACK) includes:
- Absorption correction using spherical harmonics
- Frame scaling
;
_oxdiff_exptl_absorpt_empirical_full_max 1.134
_oxdiff_exptl_absorpt_empirical_full_min 0.912

loop_
_space_group_symop_operation_xyz
'x, y, z'
'-x, -y, -z'

loop_
_atom_site_label
_atom_site_type_symbol
_atom_site_fract_x
_atom_site_fract_y
_atom_site_fract_z
_atom_site_U_iso_or_equiv
_atom_site_adp_type
_atom_site_occupancy
_atom_site_site_symmetry_order
_atom_site_calc_flag
_atom_site_refinement_flags_posn
_atom_site_refinement_flags_adp
_atom_site_refinement_flags_occupancy
_atom_site_disorder_assembly
_atom_site_disorder_group
Rh1 Rh 0.20985(2) 0.21859(2) 0.85265(2) 0.03283(9) Uani 1 1 d . . . . .
P2 P 0.12887(6) 0.29466(5) 0.75680(4) 0.02718(16) Uani 1 1 d . . . . .
P1 P 0.22378(6) 0.10307(6) 0.75309(5) 0.03044(17) Uani 1 1 d . . . . .
F23 F 0.53254(18) 0.35330(15) 0.58196(14) 0.0482(5) Uani 1 1 d . . . . .
F24 F 0.3942(2) 0.36505(16) 0.50365(13) 0.0530(6) Uani 1 1 d . . . . .
F20 F 0.3742(2) 0.78463(19) 0.52467(17) 0.0606(7) Uani 1 1 d . . . . .
F19 F 0.2931(2) 0.7639(2) 0.61032(16) 0.0667(8) Uani 1 1 d . . . . .
F22 F 0.3934(2) 0.35768(16) 0.62083(16) 0.0607(7) Uani 1 1 d . . . . .
F21 F 0.2553(2) 0.67034(19) 0.50299(18) 0.0728(9) Uani 1 1 d . . . . .
F13 F 0.9751(2) 0.5692(2) 0.60759(16) 0.0710(8) Uani 1 1 d . . . . .
F15 F 0.8548(2) 0.5324(2) 0.5079(2) 0.0834(11) Uani 1 1 d . . . . .
F14 F 0.9745(2) 0.6381(2) 0.51211(18) 0.0713(8) Uani 1 1 d . . . . .
C46 C 0.5665(2) 0.7907(2) 0.81984(19) 0.0306(6) Uani 1 1 d . . . . .
H46 H 0.5168 0.7385 0.8038 0.037 Uiso 1 1 calc R . . . .
C62 C 0.5523(2) 0.5436(2) 0.65050(17) 0.0282(6) Uani 1 1 d . . . . .
H62 H 0.6003 0.5051 0.6702 0.034 Uiso 1 1 calc R . . . .
C41 C 0.6552(2) 0.7876(2) 0.79189(17) 0.0289(6) Uani 1 1 d . . . . .
C33 C 0.7297(2) 0.6257(2) 0.79248(17) 0.0278(6) Uani 1 1 d . . . . .
C51 C 0.8549(2) 0.6778(2) 0.58707(18) 0.0322(6) Uani 1 1 d . . . . .
C60 C 0.3924(2) 0.5561(2) 0.56419(18) 0.0309(6) Uani 1 1 d . . . . .
H60 H 0.3345 0.5279 0.5278 0.037 Uiso 1 1 calc R . . . .
C50 C 0.8032(2) 0.6578(2) 0.64304(17) 0.0287(6) Uani 1 1 d . . . . .
H50 H 0.8068 0.5989 0.6590 0.034 Uiso 1 1 calc R . . . .
C58 C 0.4953(2) 0.6957(2) 0.64318(17) 0.0288(6) Uani 1 1 d . . . . .
H58 H 0.5042 0.7616 0.6582 0.035 Uiso 1 1 calc R . . . .
C59 C 0.4088(2) 0.6542(2) 0.58836(17) 0.0297(6) Uani 1 1 d . . . . .
C38 C 0.6725(3) 0.5606(2) 0.82234(18) 0.0321(6) Uani 1 1 d . . . . .
H38 H 0.6018 0.5540 0.8067 0.039 Uiso 1 1 calc R . . . .
C21 C 0.1845(2) 0.4194(2) 0.76400(18) 0.0295(6) Uani 1 1 d . . . . .
H21 H 0.1448 0.4596 0.7927 0.035 Uiso 1 1 calc R . . . .
C57 C 0.5695(2) 0.6421(2) 0.67644(17) 0.0275(6) Uani 1 1 d . . . . .
C42 C 0.7294(3) 0.8663(2) 0.82196(18) 0.0323(6) Uani 1 1 d . . . . .
H42 H 0.7915 0.8669 0.8073 0.039 Uiso 1 1 calc R . . . .
C36 C 0.8230(3) 0.5137(3) 0.89974(19) 0.0371(7) Uani 1 1 d . . . . .
H36 H 0.8538 0.4762 0.9339 0.044 Uiso 1 1 calc R . . . .
F9 F 0.8686(7) 1.0273(7) 0.8677(6) 0.092(3) Uani 0.635(13) 1 d D U P A 1
C61 C 0.4656(2) 0.5015(2) 0.59618(18) 0.0299(6) Uani 1 1 d . . . . .
C44 C 0.6216(3) 0.9449(2) 0.89710(19) 0.0376(7) Uani 1 1 d . . . . .
H44 H 0.6097 0.9967 0.9305 0.045 Uiso 1 1 calc R . . . .
C7 C 0.1745(2) -0.0187(2) 0.76186(19) 0.0312(6) Uani 1 1 d . . . . .
H7 H 0.2322 -0.0459 0.7903 0.037 Uiso 1 1 calc R . . . .
C49 C 0.7461(2) 0.7232(2) 0.67599(17) 0.0280(6) Uani 1 1 d . . . . .
C54 C 0.7431(3) 0.8098(2) 0.64846(18) 0.0325(6) Uani 1 1 d . . . . .
H54 H 0.7047 0.8548 0.6679 0.039 Uiso 1 1 calc R . . . .
C34 C 0.8351(3) 0.6341(2) 0.82012(18) 0.0327(7) Uani 1 1 d . . . . .
H34 H 0.8760 0.6778 0.8031 0.039 Uiso 1 1 calc R . . . .
C63 C 0.3331(3) 0.7176(3) 0.5565(2) 0.0380(7) Uani 1 1 d . . . . .
C45 C 0.5486(3) 0.8667(3) 0.86983(18) 0.0347(7) Uani 1 1 d . . . . .
C52 C 0.8518(3) 0.7649(3) 0.56173(19) 0.0368(7) Uani 1 1 d . . . . .
H52 H 0.8867 0.7784 0.5247 0.044 Uiso 1 1 calc R . . . .
C26 C 0.1777(3) 0.4550(2) 0.6874(2) 0.0346(7) Uani 1 1 d . . . . .
H26A H 0.2220 0.4222 0.6590 0.041 Uiso 1 1 calc R . . . .
H26B H 0.1083 0.4411 0.6570 0.041 Uiso 1 1 calc R . . . .
C53 C 0.7951(3) 0.8314(3) 0.59306(19) 0.0380(7) Uani 1 1 d D . . . .
C28 C -0.0600(3) 0.3649(3) 0.6939(2) 0.0402(8) Uani 1 1 d . . . . .
H28A H -0.0553 0.3388 0.6423 0.048 Uiso 1 1 calc R . . . .
H28B H -0.0241 0.4287 0.7070 0.048 Uiso 1 1 calc R . . . .
C35 C 0.8812(3) 0.5794(3) 0.87242(18) 0.0342(7) Uani 1 1 d . . . . .
C27 C -0.0091(3) 0.3032(2) 0.7493(2) 0.0349(7) Uani 1 1 d . . . . .
H27 H -0.0158 0.3325 0.8003 0.042 Uiso 1 1 calc R . . . .
C24 C 0.3176(3) 0.5872(3) 0.7508(2) 0.0412(8) Uani 1 1 d . . . . .
H24A H 0.3336 0.6560 0.7625 0.049 Uiso 1 1 calc R . . . .
H24B H 0.3654 0.5616 0.7220 0.049 Uiso 1 1 calc R . . . .
C10 C 0.0367(3) -0.1927(3) 0.7516(2) 0.0422(8) Uani 1 1 d . . . . .
H10A H 0.0291 -0.2563 0.7642 0.051 Uiso 1 1 calc R . . . .
H10B H -0.0291 -0.1804 0.7233 0.051 Uiso 1 1 calc R . . . .
C32 C -0.0688(3) 0.2035(3) 0.7329(2) 0.0424(8) Uani 1 1 d . . . . .
H32A H -0.0371 0.1655 0.7695 0.051 Uiso 1 1 calc R . . . .
H32B H -0.0669 0.1720 0.6820 0.051 Uiso 1 1 calc R . . . .
C64 C 0.4468(3) 0.3952(2) 0.5755(2) 0.0354(7) Uani 1 1 d . . . . .
C55 C 0.9140(3) 0.6043(3) 0.5539(2) 0.0380(7) Uani 1 1 d . . . . .
C19 C 0.1440(3) 0.1259(2) 0.66340(19) 0.0378(7) Uani 1 1 d . . . . .
H19A H 0.1704 0.0975 0.6204 0.045 Uiso 1 1 calc R . . . .
H19B H 0.0750 0.0963 0.6573 0.045 Uiso 1 1 calc R . . . .
C37 C 0.7177(3) 0.5054(2) 0.87465(19) 0.0353(7) Uani 1 1 d D . . . .
C22 C 0.2958(3) 0.4398(3) 0.8097(2) 0.0375(7) Uani 1 1 d . . . . .
H22A H 0.3020 0.4164 0.8579 0.045 Uiso 1 1 calc R . . . .
H22B H 0.3396 0.4068 0.7809 0.045 Uiso 1 1 calc R . . . .
C12 C 0.1351(3) -0.0875(3) 0.6857(2) 0.0384(7) Uani 1 1 d . . . . .
H12A H 0.0731 -0.0677 0.6575 0.046 Uiso 1 1 calc R . . . .
H12B H 0.1857 -0.0865 0.6548 0.046 Uiso 1 1 calc R . . . .
C43 C 0.7127(3) 0.9438(2) 0.87319(19) 0.0369(7) Uani 1 1 d D . . . .
C8 C 0.0922(3) -0.0198(3) 0.8087(2) 0.0416(8) Uani 1 1 d . . . . .
H8A H 0.1154 0.0243 0.8566 0.050 Uiso 1 1 calc R . . . .
H8B H 0.0305 0.0005 0.7804 0.050 Uiso 1 1 calc R . . . .
C25 C 0.2097(3) 0.5626(2) 0.7019(2) 0.0394(8) Uani 1 1 d . . . . .
H25A H 0.2061 0.5844 0.6532 0.047 Uiso 1 1 calc R . . . .
H25B H 0.1627 0.5953 0.7276 0.047 Uiso 1 1 calc R . . . .
F12 F 0.4138(4) 0.7746(3) 0.9019(4) 0.0724(18) Uani 0.603(9) 1 d D U P B 1
C20 C 0.1424(3) 0.2328(2) 0.66318(19) 0.0374(7) Uani 1 1 d . . . . .
H20A H 0.0859 0.2432 0.6234 0.045 Uiso 1 1 calc R . . . .
H20B H 0.2051 0.2588 0.6520 0.045 Uiso 1 1 calc R . . . .
C23 C 0.3298(3) 0.5471(3) 0.8253(2) 0.0424(8) Uani 1 1 d . . . . .
H23A H 0.2893 0.5795 0.8574 0.051 Uiso 1 1 calc R . . . .
H23B H 0.4007 0.5589 0.8527 0.051 Uiso 1 1 calc R . . . .
F4 F 0.5867(9) 0.3819(7) 0.8491(5) 0.108(4) Uani 0.548(11) 1 d D U P C 1
F1 F 1.0313(6) 0.6520(8) 0.9564(6) 0.116(4) Uani 0.527(9) 1 d D U P D 1
F10 F 0.3772(6) 0.8878(9) 0.8452(6) 0.127(4) Uani 0.603(9) 1 d D U P B 1
C29 C -0.1724(3) 0.3702(3) 0.6962(3) 0.0444(8) Uani 1 1 d . . . . .
H29A H -0.1768 0.4044 0.7457 0.053 Uiso 1 1 calc R . . . .
H29B H -0.2036 0.4053 0.6572 0.053 Uiso 1 1 calc R . . . .
C48 C 0.4496(3) 0.8649(3) 0.8941(2) 0.0512(9) Uani 1 1 d D U . . .
C11 C 0.1137(3) -0.1885(3) 0.7019(2) 0.0421(8) Uani 1 1 d . . . . .
H11A H 0.0880 -0.2318 0.6538 0.051 Uiso 1 1 calc R . . . .
H11B H 0.1768 -0.2092 0.7275 0.051 Uiso 1 1 calc R . . . .
C13 C 0.3541(3) 0.0912(3) 0.7387(3) 0.0491(9) Uani 1 1 d . . . . .
H13 H 0.3955 0.0870 0.7893 0.059 Uiso 1 1 calc R . . . .
B01S B 0.6766(3) 0.6947(2) 0.73482(19) 0.0279(7) Uani 1 1 d . . . . .
C39 C 0.9946(3) 0.5898(3) 0.8995(2) 0.0488(9) Uani 1 1 d D U . . .
F11 F 0.4551(5) 0.9082(6) 0.9628(4) 0.090(3) Uani 0.603(9) 1 d D U P B 1
C18 C 0.3989(3) 0.1836(3) 0.7173(3) 0.0570(11) Uani 1 1 d . . . . .
H18A H 0.3616 0.1912 0.6669 0.068 Uiso 1 1 calc R . . . .
H18B H 0.3909 0.2380 0.7538 0.068 Uiso 1 1 calc R . . . .
F7 F 0.8257(8) 1.0392(6) 0.9766(3) 0.101(3) Uani 0.635(13) 1 d D U P A 1
C9 C 0.0694(3) -0.1203(3) 0.8250(2) 0.0452(8) Uani 1 1 d . . . . .
H9A H 0.1299 -0.1382 0.8568 0.054 Uiso 1 1 calc R . . . .
H9B H 0.0157 -0.1208 0.8532 0.054 Uiso 1 1 calc R . . . .
C56 C 0.7909(4) 0.9250(3) 0.5682(2) 0.0556(10) Uani 1 1 d D U . . .
C40 C 0.6535(3) 0.4367(3) 0.9034(2) 0.0536(10) Uani 1 1 d D U . . .
C15 C 0.4851(3) 0.0027(3) 0.6850(3) 0.0547(11) Uani 1 1 d . . . . .
H15A H 0.5226 -0.0060 0.7349 0.066 Uiso 1 1 calc R . . . .
H15B H 0.4924 -0.0510 0.6476 0.066 Uiso 1 1 calc R . . . .
F16 F 0.7775(10) 0.9947(4) 0.6171(4) 0.113(4) Uani 0.639(10) 1 d D U P E 1
C30 C -0.2307(3) 0.2710(3) 0.6827(3) 0.0555(11) Uani 1 1 d . . . . .
H30A H -0.3000 0.2768 0.6885 0.067 Uiso 1 1 calc R . . . .
H30B H -0.2340 0.2399 0.6307 0.067 Uiso 1 1 calc R . . . .
C1 C 0.162(2) 0.3305(13) 0.936(2) 0.052(5) Uani 0.544(10) 1 d D U P F 1
H1A H 0.2097 0.3521 0.9817 0.063 Uiso 0.544(10) 1 calc R . P F 1
H1B H 0.1568 0.3660 0.8962 0.063 Uiso 0.544(10) 1 calc R . P F 1
F3 F 1.0295(6) 0.5080(6) 0.9189(5) 0.085(2) Uani 0.527(9) 1 d D U P D 1
C14 C 0.3717(3) 0.0058(3) 0.6860(3) 0.0565(11) Uani 1 1 d . . . . .
H14A H 0.3332 0.0068 0.6345 0.068 Uiso 1 1 calc R . . . .
H14B H 0.3465 -0.0516 0.7021 0.068 Uiso 1 1 calc R . . . .
F8 F 0.7526(6) 1.1096(4) 0.8928(6) 0.094(2) Uani 0.635(13) 1 d D U P A 1
F18 F 0.7213(6) 0.9205(6) 0.5035(5) 0.109(3) Uani 0.639(10) 1 d D U P E 1
C47 C 0.7926(4) 1.0251(3) 0.9030(2) 0.0574(10) Uani 1 1 d D U . . .
C4 C 0.3085(19) 0.1230(12) 0.9211(14) 0.055(4) Uani 0.544(10) 1 d D U P F 1
H4A H 0.3406 0.0890 0.8867 0.066 Uiso 0.544(10) 1 calc R . P F 1
H4B H 0.2525 0.0937 0.9346 0.066 Uiso 0.544(10) 1 calc R . P F 1
F5 F 0.5935(8) 0.4835(5) 0.9440(6) 0.102(3) Uani 0.548(11) 1 d D U P C 1
F17 F 0.8748(5) 0.9536(4) 0.5435(5) 0.087(2) Uani 0.639(10) 1 d D U P E 1
C17 C 0.5115(4) 0.1812(4) 0.7170(4) 0.0778(17) Uani 1 1 d . . . . .
H17A H 0.5365 0.2386 0.7007 0.093 Uiso 1 1 calc R . . . .
H17B H 0.5496 0.1807 0.7687 0.093 Uiso 1 1 calc R . . . .
C31 C -0.1802(3) 0.2106(3) 0.7384(3) 0.0566(11) Uani 1 1 d . . . . .
H31A H -0.2172 0.1472 0.7270 0.068 Uiso 1 1 calc R . . . .
H31B H -0.1823 0.2386 0.7901 0.068 Uiso 1 1 calc R . . . .
C16 C 0.5299(4) 0.0954(4) 0.6647(4) 0.0707(15) Uani 1 1 d . . . . .
H16A H 0.6027 0.0944 0.6690 0.085 Uiso 1 1 calc R . . . .
H16B H 0.4988 0.0997 0.6121 0.085 Uiso 1 1 calc R . . . .
F2 F 1.0411(4) 0.5968(7) 0.8415(4) 0.075(3) Uani 0.527(9) 1 d D U P D 1
F6 F 0.7018(6) 0.3863(9) 0.9487(7) 0.111(4) Uani 0.548(11) 1 d D U P C 1
C5 C 0.3437(9) 0.2160(8) 0.9518(7) 0.069(3) Uani 0.544(10) 1 d D U P F 1
H5 H 0.3116 0.2499 0.9862 0.083 Uiso 0.544(10) 1 calc R . P F 1
C2 C 0.1021(8) 0.2479(6) 0.9265(5) 0.048(2) Uani 0.544(10) 1 d D U P F 1
H2 H 0.0559 0.2290 0.8796 0.057 Uiso 0.544(10) 1 calc R . P F 1
C3A C 0.0490(11) 0.2008(9) 0.9487(9) 0.078(5) Uani 0.456(10) 1 d D U P F 2
H3AA H 0.0039 0.2165 0.9049 0.117 Uiso 0.456(10) 1 calc GR . P F 2
H3AB H 0.0206 0.2145 0.9930 0.117 Uiso 0.456(10) 1 calc GR . P F 2
H3AC H 0.0575 0.1342 0.9396 0.117 Uiso 0.456(10) 1 calc GR . P F 2
C6A C 0.4048(9) 0.3087(7) 0.9804(6) 0.060(3) Uani 0.456(10) 1 d D U P F 2
H6AA H 0.4052 0.3633 0.9553 0.090 Uiso 0.456(10) 1 calc GR . P F 2
H6AB H 0.4729 0.3030 1.0071 0.090 Uiso 0.456(10) 1 calc GR . P F 2
H6AC H 0.3616 0.3161 1.0164 0.090 Uiso 0.456(10) 1 calc GR . P F 2
F1A F 1.0397(4) 0.6744(6) 0.8909(5) 0.079(3) Uani 0.473(9) 1 d D U P D 2
F2A F 1.0378(7) 0.5199(8) 0.8772(7) 0.107(4) Uani 0.473(9) 1 d D U P D 2
F3A F 1.0232(6) 0.6025(7) 0.9765(3) 0.067(2) Uani 0.473(9) 1 d D U P D 2
F5A F 0.6632(11) 0.4501(8) 0.9766(4) 0.095(4) Uani 0.452(11) 1 d D U P C 2
F6A F 0.6801(8) 0.3468(5) 0.8899(8) 0.091(3) Uani 0.452(11) 1 d D U P C 2
F4A F 0.5561(6) 0.4242(10) 0.8710(8) 0.095(4) Uani 0.452(11) 1 d D U P C 2
F9A F 0.8768(8) 0.9953(8) 0.9481(10) 0.101(4) Uani 0.365(13) 1 d D U P A 2
F7A F 0.7726(10) 1.0969(9) 0.9448(10) 0.107(5) Uani 0.365(13) 1 d D U P A 2
F8A F 0.8363(15) 1.0517(13) 0.8504(9) 0.092(5) Uani 0.365(13) 1 d D U P A 2
F11A F 0.4257(6) 0.9568(6) 0.9133(8) 0.088(3) Uani 0.397(9) 1 d D U P B 2
F12A F 0.4452(8) 0.8307(13) 0.9527(8) 0.115(5) Uani 0.397(9) 1 d D U P B 2
F10A F 0.3699(7) 0.8357(7) 0.8377(6) 0.074(3) Uani 0.397(9) 1 d D U P B 2
F16A F 0.7058(8) 0.9644(8) 0.5760(8) 0.079(3) Uani 0.361(10) 1 d D U P E 2
F17A F 0.8649(10) 0.9885(6) 0.6137(9) 0.103(5) Uani 0.361(10) 1 d D U P E 2
F18A F 0.7907(15) 0.9258(9) 0.4984(6) 0.104(5) Uani 0.361(10) 1 d D U P E 2
C2A C 0.1520(10) 0.2596(7) 0.9625(6) 0.056(3) Uani 0.456(10) 1 d D U P F 2
H2A H 0.2080 0.2398 0.9933 0.067 Uiso 0.456(10) 1 calc R . P F 2
C3 C 0.1030(10) 0.1836(7) 0.9852(5) 0.063(3) Uani 0.544(10) 1 d D U P F 1
H3A H 0.0826 0.1189 0.9598 0.094 Uiso 0.544(10) 1 calc GR . P F 1
H3B H 0.0564 0.2024 1.0167 0.094 Uiso 0.544(10) 1 calc GR . P F 1
H3C H 0.1706 0.1885 1.0167 0.094 Uiso 0.544(10) 1 calc GR . P F 1
C5A C 0.3651(9) 0.2206(8) 0.9219(6) 0.046(3) Uani 0.456(10) 1 d D U P F 2
H5A H 0.3780 0.2197 0.8733 0.056 Uiso 0.456(10) 1 calc R . P F 2
C6 C 0.4358(7) 0.2644(9) 0.9297(8) 0.092(5) Uani 0.544(10) 1 d D U P F 1
H6A H 0.4472 0.2280 0.8838 0.138 Uiso 0.544(10) 1 calc GR . P F 1
H6B H 0.4950 0.2681 0.9705 0.138 Uiso 0.544(10) 1 calc GR . P F 1
H6C H 0.4229 0.3276 0.9210 0.138 Uiso 0.544(10) 1 calc GR . P F 1
C4A C 0.312(2) 0.1417(12) 0.9345(17) 0.051(4) Uani 0.456(10) 1 d D U P F 2
H4AA H 0.2974 0.1398 0.9823 0.061 Uiso 0.456(10) 1 calc R . P F 2
H4AB H 0.2897 0.0897 0.8952 0.061 Uiso 0.456(10) 1 calc R . P F 2
C1A C 0.166(3) 0.3394(17) 0.932(2) 0.057(6) Uani 0.456(10) 1 d D U P F 2
H1AA H 0.1111 0.3605 0.9010 0.069 Uiso 0.456(10) 1 calc R . P F 2
H1AB H 0.2306 0.3730 0.9420 0.069 Uiso 0.456(10) 1 calc R . P F 2

loop_
_atom_site_aniso_label
_atom_site_aniso_U_11
_atom_site_aniso_U_22
_atom_site_aniso_U_33
_atom_site_aniso_U_23
_atom_site_aniso_U_13
_atom_site_aniso_U_12
Rh1 0.03732(14) 0.02800(13) 0.03014(13) 0.00561(9) 0.00278(9) -0.00325(9)
P2 0.0276(4) 0.0234(3) 0.0314(4) 0.0050(3) 0.0089(3) 0.0006(3)
P1 0.0274(4) 0.0248(4) 0.0399(4) 0.0091(3) 0.0075(3) 0.0008(3)
F23 0.0476(12) 0.0322(10) 0.0602(13) -0.0022(9) 0.0074(10) 0.0086(9)
F24 0.0616(14) 0.0385(11) 0.0447(12) -0.0066(9) -0.0063(10) -0.0050(10)
F20 0.0573(15) 0.0535(14) 0.0786(17) 0.0372(13) 0.0113(13) 0.0128(12)
F19 0.0695(17) 0.0802(19) 0.0621(15) 0.0188(14) 0.0220(13) 0.0474(15)
F22 0.0817(18) 0.0344(12) 0.0783(17) 0.0116(11) 0.0474(15) -0.0033(11)
F21 0.0569(15) 0.0479(14) 0.088(2) 0.0066(13) -0.0370(14) 0.0053(12)
F13 0.0783(19) 0.089(2) 0.0556(15) 0.0147(14) 0.0199(13) 0.0524(17)
F15 0.0463(14) 0.0659(18) 0.115(2) -0.0526(17) 0.0170(15) -0.0036(13)
F14 0.0783(19) 0.0665(17) 0.086(2) 0.0089(15) 0.0573(17) 0.0139(14)
C46 0.0319(15) 0.0266(15) 0.0374(16) 0.0076(12) 0.0133(13) 0.0084(12)
C62 0.0279(14) 0.0279(15) 0.0295(14) 0.0053(11) 0.0075(11) 0.0036(11)
C41 0.0327(15) 0.0258(14) 0.0271(14) 0.0041(11) 0.0050(12) 0.0023(12)
C33 0.0306(15) 0.0268(14) 0.0250(13) 0.0006(11) 0.0067(11) 0.0037(11)
C51 0.0301(15) 0.0350(16) 0.0284(14) -0.0003(12) 0.0044(12) 0.0005(13)
C60 0.0289(15) 0.0332(16) 0.0281(14) 0.0026(12) 0.0042(12) -0.0013(12)
C50 0.0272(14) 0.0258(14) 0.0301(14) 0.0020(11) 0.0025(11) 0.0001(11)
C58 0.0310(15) 0.0244(14) 0.0304(14) 0.0045(11) 0.0064(12) 0.0009(12)
C59 0.0290(15) 0.0312(15) 0.0288(14) 0.0058(12) 0.0057(12) 0.0032(12)
C38 0.0319(16) 0.0320(16) 0.0299(15) 0.0038(12) 0.0036(12) -0.0007(12)
C21 0.0280(15) 0.0245(14) 0.0379(16) 0.0062(12) 0.0115(12) 0.0012(11)
C57 0.0262(14) 0.0288(15) 0.0271(14) 0.0029(11) 0.0070(11) 0.0012(11)
C42 0.0361(16) 0.0284(15) 0.0302(15) 0.0026(12) 0.0062(12) -0.0025(13)
C36 0.0461(19) 0.0383(18) 0.0286(15) 0.0100(13) 0.0066(14) 0.0122(15)
F9 0.074(4) 0.069(5) 0.120(6) -0.036(4) 0.042(5) -0.035(3)
C61 0.0329(15) 0.0273(15) 0.0291(14) 0.0027(11) 0.0087(12) -0.0003(12)
C44 0.051(2) 0.0310(16) 0.0301(15) 0.0022(13) 0.0062(14) 0.0121(14)
C7 0.0262(14) 0.0255(14) 0.0418(17) 0.0092(12) 0.0056(12) 0.0002(11)
C49 0.0259(14) 0.0282(15) 0.0271(14) 0.0028(11) 0.0016(11) 0.0005(11)
C54 0.0359(16) 0.0317(16) 0.0293(15) 0.0054(12) 0.0055(12) 0.0054(13)
C34 0.0360(17) 0.0280(15) 0.0313(15) 0.0037(12) 0.0019(13) 0.0029(12)
C63 0.0332(17) 0.0381(18) 0.0397(17) 0.0079(14) 0.0008(14) 0.0042(14)
C45 0.0361(17) 0.0401(18) 0.0282(15) 0.0046(13) 0.0051(13) 0.0141(14)
C52 0.0416(18) 0.0417(18) 0.0274(15) 0.0048(13) 0.0107(13) -0.0006(14)
C26 0.0333(16) 0.0323(16) 0.0388(17) 0.0113(13) 0.0081(13) -0.0024(13)
C53 0.0461(19) 0.0374(18) 0.0306(16) 0.0086(13) 0.0073(14) 0.0036(15)
C28 0.0331(17) 0.0338(17) 0.053(2) 0.0108(15) 0.0068(15) 0.0004(14)
C35 0.0330(16) 0.0418(18) 0.0279(15) 0.0031(13) 0.0064(12) 0.0110(14)
C27 0.0314(16) 0.0302(16) 0.0426(17) 0.0039(13) 0.0098(13) 0.0000(13)
C24 0.0372(18) 0.0330(17) 0.054(2) 0.0082(15) 0.0153(16) -0.0056(14)
C10 0.0349(18) 0.0335(17) 0.057(2) 0.0094(16) 0.0099(16) -0.0076(14)
C32 0.0361(18) 0.0353(18) 0.055(2) 0.0127(16) 0.0070(16) -0.0044(14)
C64 0.0364(17) 0.0300(16) 0.0391(17) 0.0022(13) 0.0107(14) 0.0000(13)
C55 0.0322(16) 0.0435(19) 0.0357(17) -0.0027(14) 0.0099(13) 0.0004(14)
C19 0.053(2) 0.0312(17) 0.0287(15) 0.0035(12) 0.0084(14) 0.0103(15)
C37 0.0424(18) 0.0329(16) 0.0313(15) 0.0060(13) 0.0101(13) 0.0014(14)
C22 0.0308(16) 0.0375(18) 0.0429(18) 0.0100(14) 0.0053(14) -0.0022(13)
C12 0.0363(17) 0.0339(17) 0.0428(18) 0.0056(14) 0.0082(14) -0.0057(14)
C43 0.051(2) 0.0289(16) 0.0286(15) 0.0039(12) 0.0064(14) -0.0009(14)
C8 0.0423(19) 0.0338(18) 0.051(2) 0.0052(15) 0.0183(16) -0.0004(14)
C25 0.0374(18) 0.0315(17) 0.052(2) 0.0164(15) 0.0123(15) -0.0003(14)
F12 0.066(3) 0.061(3) 0.099(4) -0.007(2) 0.056(3) -0.006(2)
C20 0.053(2) 0.0322(17) 0.0296(15) 0.0079(13) 0.0110(14) 0.0088(15)
C23 0.0378(18) 0.0378(19) 0.047(2) 0.0048(15) 0.0056(15) -0.0074(15)
F4 0.142(8) 0.087(6) 0.073(4) 0.012(4) 0.009(4) -0.075(5)
F1 0.049(4) 0.134(7) 0.129(7) -0.056(6) -0.006(5) 0.018(5)
F10 0.056(4) 0.221(11) 0.137(7) 0.103(7) 0.027(4) 0.068(6)
C29 0.0284(17) 0.045(2) 0.060(2) 0.0115(17) 0.0087(15) 0.0021(15)
C48 0.0403(19) 0.064(2) 0.048(2) -0.0024(17) 0.0131(15) 0.0156(17)
C11 0.0403(19) 0.0287(17) 0.055(2) 0.0022(15) 0.0113(16) -0.0057(14)
C13 0.0391(19) 0.039(2) 0.078(3) 0.0234(19) 0.0236(19) 0.0043(16)
B01S 0.0316(17) 0.0235(15) 0.0281(16) 0.0030(12) 0.0061(13) 0.0037(13)
C39 0.0350(18) 0.068(2) 0.0471(19) 0.0177(17) 0.0090(15) 0.0158(17)
F11 0.073(4) 0.105(5) 0.082(4) -0.049(4) 0.051(3) -0.019(4)
C18 0.043(2) 0.038(2) 0.099(4) 0.024(2) 0.029(2) 0.0025(17)
F7 0.143(7) 0.081(5) 0.046(2) -0.001(2) -0.015(3) -0.067(5)
C9 0.046(2) 0.041(2) 0.051(2) 0.0121(16) 0.0162(17) -0.0059(16)
C56 0.078(3) 0.046(2) 0.055(2) 0.0227(17) 0.031(2) 0.0139(19)
C40 0.060(2) 0.051(2) 0.051(2) 0.0215(17) 0.0106(17) -0.0069(18)
C15 0.039(2) 0.046(2) 0.083(3) 0.009(2) 0.024(2) 0.0048(17)
F16 0.243(11) 0.041(3) 0.094(4) 0.027(3) 0.103(6) 0.040(5)
C30 0.0294(18) 0.059(3) 0.076(3) 0.022(2) 0.0034(18) -0.0082(17)
C1 0.089(11) 0.033(5) 0.038(9) -0.001(5) 0.029(7) 0.003(5)
F3 0.050(3) 0.118(5) 0.105(6) 0.063(4) 0.019(4) 0.042(3)
C14 0.049(2) 0.046(2) 0.082(3) 0.014(2) 0.029(2) 0.0047(18)
F8 0.121(5) 0.032(2) 0.123(6) 0.013(3) 0.020(4) -0.013(2)
F18 0.108(5) 0.100(5) 0.118(5) 0.074(4) -0.013(4) 0.007(4)
C47 0.074(3) 0.040(2) 0.051(2) -0.0065(16) 0.0162(19) -0.0173(18)
C4 0.050(6) 0.060(7) 0.042(8) 0.025(6) -0.019(5) -0.020(6)
F5 0.113(6) 0.087(4) 0.139(7) 0.043(4) 0.087(6) -0.003(4)
F17 0.096(4) 0.064(3) 0.124(5) 0.057(4) 0.048(4) 0.010(3)
C17 0.051(3) 0.052(3) 0.139(5) 0.021(3) 0.042(3) -0.003(2)
C31 0.039(2) 0.058(3) 0.074(3) 0.022(2) 0.0117(19) -0.0091(18)
C16 0.050(3) 0.057(3) 0.114(4) 0.009(3) 0.045(3) -0.007(2)
F2 0.032(2) 0.138(7) 0.077(4) 0.061(4) 0.022(2) 0.030(3)
F6 0.093(5) 0.126(8) 0.137(8) 0.107(7) 0.018(5) 0.007(5)
C5 0.067(6) 0.060(6) 0.061(6) 0.031(5) -0.035(5) -0.022(4)
C2 0.069(5) 0.046(4) 0.032(4) 0.002(3) 0.023(4) 0.001(4)
C3A 0.096(8) 0.055(6) 0.087(10) -0.024(6) 0.067(7) -0.025(6)
C6A 0.066(6) 0.052(5) 0.048(5) 0.012(4) -0.017(5) -0.011(4)
F1A 0.031(3) 0.102(5) 0.101(6) 0.066(5) -0.016(3) -0.012(3)
F2A 0.063(5) 0.117(6) 0.129(8) -0.032(6) 0.018(6) 0.041(5)
F3A 0.033(3) 0.115(6) 0.049(3) 0.029(3) -0.007(2) 0.007(4)
F5A 0.148(9) 0.085(6) 0.049(3) 0.018(3) 0.034(4) -0.046(6)
F6A 0.113(7) 0.037(3) 0.137(8) 0.026(4) 0.055(6) -0.003(3)
F4A 0.052(4) 0.114(9) 0.130(8) 0.084(7) 0.010(4) -0.010(4)
F9A 0.077(6) 0.067(6) 0.124(9) 0.000(6) -0.023(5) -0.038(4)
F7A 0.108(8) 0.067(6) 0.123(10) -0.050(7) 0.035(8) -0.022(5)
F8A 0.121(12) 0.067(8) 0.081(6) 0.013(5) 0.027(7) -0.047(7)
F11A 0.057(5) 0.082(5) 0.124(8) -0.020(4) 0.035(5) 0.028(4)
F12A 0.072(6) 0.196(12) 0.117(7) 0.082(8) 0.052(6) 0.065(8)
F10A 0.036(3) 0.088(6) 0.078(5) -0.043(5) 0.010(3) 0.002(4)
F16A 0.098(6) 0.056(6) 0.111(8) 0.053(5) 0.049(5) 0.036(5)
F17A 0.113(7) 0.038(4) 0.147(9) 0.033(5) -0.005(6) -0.001(4)
F18A 0.192(13) 0.091(8) 0.066(5) 0.049(5) 0.074(6) 0.062(9)
C2A 0.076(7) 0.057(6) 0.034(5) -0.007(4) 0.029(5) -0.013(5)
C3 0.104(8) 0.050(4) 0.036(4) 0.009(3) 0.025(5) -0.005(5)
C5A 0.042(5) 0.046(5) 0.041(5) 0.006(4) -0.010(4) -0.001(4)
C6 0.055(5) 0.092(8) 0.107(9) 0.062(7) -0.044(5) -0.037(5)
C4A 0.056(8) 0.044(6) 0.039(9) 0.011(5) -0.019(6) -0.003(5)
C1A 0.081(12) 0.053(8) 0.036(9) -0.009(7) 0.030(8) -0.019(7)

loop_
_atom_type_symbol
_atom_type_description
_atom_type_scat_dispersion_real
_atom_type_scat_dispersion_imag
_atom_type_scat_source
C C 0.0181 0.0091 'International Tables Vol C Tables 4.2.6.8 and 6.1.1.4'
H H 0.0000 0.0000 'International Tables Vol C Tables 4.2.6.8 and 6.1.1.4'
B B 0.0090 0.0039 'International Tables Vol C Tables 4.2.6.8 and 6.1.1.4'
F F 0.0727 0.0534 'International Tables Vol C Tables 4.2.6.8 and 6.1.1.4'
P P 0.2955 0.4335 'International Tables Vol C Tables 4.2.6.8 and 6.1.1.4'
Rh Rh 0.0927 3.6045 'International Tables Vol C Tables 4.2.6.8 and 6.1.1.4'

loop_
_geom_angle_atom_site_label_1
_geom_angle_atom_site_label_2
_geom_angle_atom_site_label_3
_geom_angle
P1 Rh1 P2 84.60(3)
C1 Rh1 P2 86.8(7)
C1 Rh1 P1 168.0(9)
C1 Rh1 C4 108.5(10)
C1 Rh1 C5 84.2(10)
C4 Rh1 P2 164.2(6)
C4 Rh1 P1 80.8(6)
C5 Rh1 P2 149.4(3)
C5 Rh1 P1 107.4(4)
C5 Rh1 C4 34.9(4)
C2 Rh1 P2 95.1(2)
C2 Rh1 P1 137.4(3)
C2 Rh1 C1 35.3(5)
C2 Rh1 C4 99.7(7)
C2 Rh1 C5 94.2(5)
C2A Rh1 P2 110.4(4)
C2A Rh1 P1 148.9(3)
C5A Rh1 P2 137.6(3)
C5A Rh1 P1 96.7(3)
C5A Rh1 C2A 90.0(5)
C5A Rh1 C4A 35.5(5)
C5A Rh1 C1A 95.4(11)
C4A Rh1 P2 169.6(8)
C4A Rh1 P1 88.7(6)
C4A Rh1 C2A 79.3(8)
C4A Rh1 C1A 103.3(12)
C1A Rh1 P2 84.0(10)
C1A Rh1 P1 167.4(11)
C1A Rh1 C2A 34.5(6)
C21 P2 Rh1 113.62(11)
C27 P2 Rh1 116.56(12)
C27 P2 C21 104.22(15)
C20 P2 Rh1 109.47(11)
C20 P2 C21 105.33(15)
C20 P2 C27 106.84(17)
C7 P1 Rh1 113.60(11)
C19 P1 Rh1 109.21(11)
C19 P1 C7 104.49(16)
C19 P1 C13 108.4(2)
C13 P1 Rh1 116.04(15)
C13 P1 C7 104.35(16)
C41 C46 H46 118.2
C45 C46 H46 118.2
C45 C46 C41 123.6(3)
C57 C62 H62 119.0
C61 C62 H62 119.0
C61 C62 C57 122.0(3)
C46 C41 C42 115.0(3)
C46 C41 B01S 122.6(3)
C42 C41 B01S 122.1(3)
C38 C33 B01S 122.4(3)
C34 C33 C38 115.8(3)
C34 C33 B01S 121.6(3)
C50 C51 C55 119.5(3)
C52 C51 C50 120.8(3)
C52 C51 C55 119.7(3)
C59 C60 H60 121.1
C61 C60 H60 121.1
C61 C60 C59 117.8(3)
C51 C50 H50 118.8
C51 C50 C49 122.3(3)
C49 C50 H50 118.8
C59 C58 H58 118.8
C59 C58 C57 122.4(3)
C57 C58 H58 118.8
C60 C59 C58 120.7(3)
C60 C59 C63 120.8(3)
C58 C59 C63 118.5(3)
C33 C38 H38 118.7
C37 C38 C33 122.5(3)
C37 C38 H38 118.7
P2 C21 H21 106.3
C26 C21 P2 115.3(2)
C26 C21 H21 106.3
C26 C21 C22 108.4(3)
C22 C21 P2 113.5(2)
C22 C21 H21 106.3
C62 C57 B01S 122.7(3)
C58 C57 C62 116.0(3)
C58 C57 B01S 120.9(3)
C41 C42 H42 119.0
C43 C42 C41 122.0(3)
C43 C42 H42 119.0
C35 C36 H36 120.9
C37 C36 H36 120.9
C37 C36 C35 118.1(3)
C62 C61 C64 119.6(3)
C60 C61 C62 121.2(3)
C60 C61 C64 119.1(3)
C45 C44 H44 120.9
C43 C44 H44 120.9
C43 C44 C45 118.3(3)
P1 C7 H7 106.3
C12 C7 P1 115.2(2)
C12 C7 H7 106.3
C8 C7 P1 113.4(2)
C8 C7 H7 106.3
C8 C7 C12 108.7(3)
C50 C49 C54 115.6(3)
C50 C49 B01S 121.6(3)
C54 C49 B01S 122.3(3)
C49 C54 H54 118.6
C53 C54 C49 122.8(3)
C53 C54 H54 118.6
C33 C34 H34 118.9
C35 C34 C33 122.3(3)
C35 C34 H34 118.9
F20 C63 C59 112.8(3)
F19 C63 F20 105.7(3)
F19 C63 F21 106.4(3)
F19 C63 C59 111.9(3)
F21 C63 F20 106.4(3)
F21 C63 C59 113.0(3)
C46 C45 C44 120.4(3)
C46 C45 C48 119.6(3)
C44 C45 C48 120.0(3)
C51 C52 H52 120.8
C51 C52 C53 118.4(3)
C53 C52 H52 120.8
C21 C26 H26A 109.7
C21 C26 H26B 109.7
H26A C26 H26B 108.2
C25 C26 C21 109.9(3)
C25 C26 H26A 109.7
C25 C26 H26B 109.7
C54 C53 C56 120.0(3)
C52 C53 C54 120.0(3)
C52 C53 C56 120.0(3)
H28A C28 H28B 107.9
C27 C28 H28A 109.3
C27 C28 H28B 109.3
C27 C28 C29 111.8(3)
C29 C28 H28A 109.3
C29 C28 H28B 109.3
C36 C35 C34 120.8(3)
C36 C35 C39 118.8(3)
C34 C35 C39 120.4(3)
P2 C27 H27 106.1
C28 C27 P2 117.0(2)
C28 C27 H27 106.1
C28 C27 C32 110.2(3)
C32 C27 P2 110.7(2)
C32 C27 H27 106.1
H24A C24 H24B 108.0
C25 C24 H24A 109.3
C25 C24 H24B 109.3
C25 C24 C23 111.6(3)
C23 C24 H24A 109.3
C23 C24 H24B 109.3
H10A C10 H10B 108.0
C11 C10 H10A 109.3
C11 C10 H10B 109.3
C11 C10 C9 111.4(3)
C9 C10 H10A 109.3
C9 C10 H10B 109.3
C27 C32 H32A 109.6
C27 C32 H32B 109.6
C27 C32 C31 110.5(3)
H32A C32 H32B 108.1
C31 C32 H32A 109.6
C31 C32 H32B 109.6
F23 C64 F24 105.8(3)
F23 C64 F22 106.3(3)
F23 C64 C61 113.2(3)
F24 C64 F22 106.3(3)
F24 C64 C61 113.2(3)
F22 C64 C61 111.5(3)
F13 C55 F14 105.3(3)
F13 C55 C51 112.1(3)
F15 C55 F13 107.7(4)
F15 C55 F14 105.3(3)
F15 C55 C51 112.6(3)
F14 C55 C51 113.3(3)
P1 C19 H19A 109.4
P1 C19 H19B 109.4
H19A C19 H19B 108.0
C20 C19 P1 111.2(2)
C20 C19 H19A 109.4
C20 C19 H19B 109.4
C38 C37 C40 120.1(3)
C36 C37 C38 120.4(3)
C36 C37 C40 119.5(3)
C21 C22 H22A 109.6
C21 C22 H22B 109.6
H22A C22 H22B 108.1
C23 C22 C21 110.2(3)
C23 C22 H22A 109.6
C23 C22 H22B 109.6
C7 C12 H12A 109.8
C7 C12 H12B 109.8
H12A C12 H12B 108.2
C11 C12 C7 109.4(3)
C11 C12 H12A 109.8
C11 C12 H12B 109.8
C42 C43 C47 120.1(3)
C44 C43 C42 120.6(3)
C44 C43 C47 119.3(3)
C7 C8 H8A 109.7
C7 C8 H8B 109.7
H8A C8 H8B 108.2
C9 C8 C7 109.9(3)
C9 C8 H8A 109.7
C9 C8 H8B 109.7
C26 C25 H25A 109.4
C26 C25 H25B 109.4
C24 C25 C26 111.2(3)
C24 C25 H25A 109.4
C24 C25 H25B 109.4
H25A C25 H25B 108.0
P2 C20 H20A 109.5
P2 C20 H20B 109.5
C19 C20 P2 110.6(2)
C19 C20 H20A 109.5
C19 C20 H20B 109.5
H20A C20 H20B 108.1
C24 C23 C22 111.2(3)
C24 C23 H23A 109.4
C24 C23 H23B 109.4
C22 C23 H23A 109.4
C22 C23 H23B 109.4
H23A C23 H23B 108.0
C28 C29 H29A 109.3
C28 C29 H29B 109.3
H29A C29 H29B 108.0
C30 C29 C28 111.5(3)
C30 C29 H29A 109.3
C30 C29 H29B 109.3
F12 C48 C45 112.1(4)
F10 C48 C45 113.6(5)
F10 C48 F12 103.1(7)
F10 C48 F11 112.9(7)
F11 C48 C45 114.7(4)
F11 C48 F12 98.9(5)
F11A C48 C45 110.6(5)
F12A C48 C45 117.2(5)
F12A C48 F11A 102.2(8)
F12A C48 F10A 113.1(9)
F10A C48 C45 113.9(6)
F10A C48 F11A 97.2(6)
C10 C11 C12 111.5(3)
C10 C11 H11A 109.3
C10 C11 H11B 109.3
C12 C11 H11A 109.3
C12 C11 H11B 109.3
H11A C11 H11B 108.0
P1 C13 H13 105.5
C18 C13 P1 110.2(3)
C18 C13 H13 105.5
C14 C13 P1 118.8(3)
C14 C13 H13 105.5
C14 C13 C18 110.3(4)
C41 B01S C57 110.9(3)
C33 B01S C41 104.6(2)
C33 B01S C57 112.5(3)
C49 B01S C41 112.8(3)
C49 B01S C33 113.3(3)
C49 B01S C57 103.0(2)
F1 C39 C35 116.1(5)
F1 C39 F3 104.9(7)
F1 C39 F2 112.3(7)
F3 C39 C35 112.2(5)
F2 C39 C35 111.4(4)
F2 C39 F3 98.4(5)
F1A C39 C35 112.9(4)
F2A C39 C35 115.6(6)
F2A C39 F1A 113.5(7)
F2A C39 F3A 104.3(7)
F3A C39 C35 111.7(4)
F3A C39 F1A 96.9(6)
C13 C18 H18A 109.4
C13 C18 H18B 109.4
H18A C18 H18B 108.0
C17 C18 C13 111.1(4)
C17 C18 H18A 109.4
C17 C18 H18B 109.4
C10 C9 C8 111.6(3)
C10 C9 H9A 109.3
C10 C9 H9B 109.3
C8 C9 H9A 109.3
C8 C9 H9B 109.3
H9A C9 H9B 108.0
F16 C56 C53 116.7(4)
F16 C56 F18 108.8(7)
F16 C56 F17 106.3(6)
F18 C56 C53 111.5(5)
F18 C56 F17 98.7(5)
F17 C56 C53 113.1(4)
F16A C56 C53 113.2(5)
F17A C56 C53 110.4(5)
F17A C56 F16A 103.0(8)
F18A C56 C53 116.2(6)
F18A C56 F16A 102.5(8)
F18A C56 F17A 110.7(10)
F4 C40 C37 113.1(5)
F4 C40 F5 102.0(7)
F5 C40 C37 110.1(4)
F6 C40 C37 115.7(5)
F6 C40 F4 109.9(8)
F6 C40 F5 104.9(7)
F5A C40 C37 115.3(5)
F5A C40 F6A 101.5(7)
F5A C40 F4A 108.3(8)
F6A C40 C37 111.6(5)
F4A C40 C37 116.4(5)
F4A C40 F6A 101.9(7)
H15A C15 H15B 108.1
C14 C15 H15A 109.5
C14 C15 H15B 109.5
C16 C15 H15A 109.5
C16 C15 H15B 109.5
C16 C15 C14 110.9(4)
C29 C30 H30A 109.3
C29 C30 H30B 109.3
H30A C30 H30B 108.0
C31 C30 C29 111.4(4)
C31 C30 H30A 109.3
C31 C30 H30B 109.3
Rh1 C1 H1A 115.9
Rh1 C1 H1B 84.5
H1A C1 H1B 120.0
C2 C1 Rh1 70.1(12)
C2 C1 H1A 120.0
C2 C1 H1B 120.0
C13 C14 C15 112.3(4)
C13 C14 H14A 109.1
C13 C14 H14B 109.1
C15 C14 H14A 109.1
C15 C14 H14B 109.1
H14A C14 H14B 107.9
F9 C47 C43 115.6(5)
F9 C47 F8 103.0(6)
F7 C47 F9 111.3(7)
F7 C47 C43 114.2(4)
F7 C47 F8 101.1(6)
F8 C47 C43 110.2(5)
F9A C47 C43 109.6(5)
F7A C47 C43 118.7(7)
F7A C47 F9A 104.3(9)
F7A C47 F8A 110.3(11)
F8A C47 C43 113.2(10)
F8A C47 F9A 98.3(9)
Rh1 C4 H4A 105.9
Rh1 C4 H4B 92.3
H4A C4 H4B 120.0
C5 C4 Rh1 71.7(11)
C5 C4 H4A 120.0
C5 C4 H4B 120.0
C18 C17 H17A 109.2
C18 C17 H17B 109.2
H17A C17 H17B 107.9
C16 C17 C18 112.2(5)
C16 C17 H17A 109.2
C16 C17 H17B 109.2
C32 C31 H31A 109.5
C32 C31 H31B 109.5
C30 C31 C32 110.6(4)
C30 C31 H31A 109.5
C30 C31 H31B 109.5
H31A C31 H31B 108.1
C15 C16 H16A 109.4
C15 C16 H16B 109.4
C17 C16 C15 111.1(4)
C17 C16 H16A 109.4
C17 C16 H16B 109.4
H16A C16 H16B 108.0
Rh1 C5 H5 91.4
C4 C5 Rh1 73.5(13)
C4 C5 H5 119.9
C4 C5 C6 120.1(18)
C6 C5 Rh1 105.1(7)
C6 C5 H5 119.9
Rh1 C2 H2 80.8
C1 C2 Rh1 74.7(13)
C1 C2 H2 117.2
C1 C2 C3 125.7(16)
C3 C2 Rh1 114.3(7)
C3 C2 H2 117.2
H3AA C3A H3AB 109.5
H3AA C3A H3AC 109.5
H3AB C3A H3AC 109.5
C2A C3A H3AA 109.5
C2A C3A H3AB 109.5
C2A C3A H3AC 109.5
H6AA C6A H6AB 109.5
H6AA C6A H6AC 109.5
H6AB C6A H6AC 109.5
C5A C6A H6AA 109.5
C5A C6A H6AB 109.5
C5A C6A H6AC 109.5
Rh1 C2A H2A 93.1
C3A C2A Rh1 105.3(7)
C3A C2A H2A 118.4
C1A C2A Rh1 71.7(17)
C1A C2A C3A 123(2)
C1A C2A H2A 118.4
C2 C3 H3A 109.5
C2 C3 H3B 109.5
C2 C3 H3C 109.5
H3A C3 H3B 109.5
H3A C3 H3C 109.5
H3B C3 H3C 109.5
Rh1 C5A H5A 79.0
C6A C5A Rh1 115.8(8)
C6A C5A H5A 117.5
C4A C5A Rh1 75.0(14)
C4A C5A C6A 125.0(15)
C4A C5A H5A 117.5
C5 C6 H6A 109.5
C5 C6 H6B 109.5
C5 C6 H6C 109.5
H6A C6 H6B 109.5
H6A C6 H6C 109.5
H6B C6 H6C 109.5
Rh1 C4A H4AA 118.0
Rh1 C4A H4AB 83.2
C5A C4A Rh1 69.5(12)
C5A C4A H4AA 120.0
C5A C4A H4AB 120.0
H4AA C4A H4AB 120.0
Rh1 C1A H1AA 103.6
Rh1 C1A H1AB 92.5
C2A C1A Rh1 73.8(15)
C2A C1A H1AA 120.0
C2A C1A H1AB 120.0
H1AA C1A H1AB 120.0

loop_
_geom_bond_atom_site_label_1
_geom_bond_atom_site_label_2
_geom_bond_distance
Rh1 P2 2.3090(8)
Rh1 P1 2.3039(9)
Rh1 C1 2.25(3)
Rh1 C4 2.29(3)
Rh1 C5 2.271(10)
Rh1 C2 2.195(8)
Rh1 C2A 2.298(9)
Rh1 C5A 2.200(11)
Rh1 C4A 2.27(3)
Rh1 C1A 2.27(4)
P2 C21 1.853(3)
P2 C27 1.853(3)
P2 C20 1.843(3)
P1 C7 1.853(3)
P1 C19 1.838(3)
P1 C13 1.847(4)
F23 C64 1.334(4)
F24 C64 1.335(4)
F20 C63 1.329(4)
F19 C63 1.327(5)
F22 C64 1.341(4)
F21 C63 1.329(4)
F13 C55 1.322(5)
F15 C55 1.313(4)
F14 C55 1.333(4)
C46 H46 0.9300
C46 C41 1.395(4)
C46 C45 1.376(4)
C62 H62 0.9300
C62 C57 1.400(4)
C62 C61 1.389(4)
C41 C42 1.407(4)
C41 B01S 1.638(4)
C33 C38 1.401(5)
C33 C34 1.394(5)
C33 B01S 1.635(5)
C51 C50 1.395(5)
C51 C52 1.387(5)
C51 C55 1.497(5)
C60 H60 0.9300
C60 C59 1.389(5)
C60 C61 1.388(5)
C50 H50 0.9300
C50 C49 1.399(4)
C58 H58 0.9300
C58 C59 1.390(4)
C58 C57 1.396(4)
C59 C63 1.499(5)
C38 H38 0.9300
C38 C37 1.394(5)
C21 H21 0.9800
C21 C26 1.533(4)
C21 C22 1.538(4)
C57 B01S 1.651(5)
C42 H42 0.9300
C42 C43 1.398(5)
C36 H36 0.9300
C36 C35 1.389(5)
C36 C37 1.388(5)
F9 C47 1.318(8)
C61 C64 1.496(4)
C44 H44 0.9300
C44 C45 1.387(5)
C44 C43 1.387(5)
C7 H7 0.9800
C7 C12 1.535(5)
C7 C8 1.532(5)
C49 C54 1.400(4)
C49 B01S 1.634(5)
C54 H54 0.9300
C54 C53 1.396(5)
C34 H34 0.9300
C34 C35 1.393(5)
C45 C48 1.489(5)
C52 H52 0.9300
C52 C53 1.393(5)
C26 H26A 0.9700
C26 H26B 0.9700
C26 C25 1.530(5)
C53 C56 1.472(5)
C28 H28A 0.9700
C28 H28B 0.9700
C28 C27 1.523(5)
C28 C29 1.533(5)
C35 C39 1.494(5)
C27 H27 0.9800
C27 C32 1.536(5)
C24 H24A 0.9700
C24 H24B 0.9700
C24 C25 1.522(5)
C24 C23 1.524(5)
C10 H10A 0.9700
C10 H10B 0.9700
C10 C11 1.514(5)
C10 C9 1.519(5)
C32 H32A 0.9700
C32 H32B 0.9700
C32 C31 1.537(6)
C19 H19A 0.9700
C19 H19B 0.9700
C19 C20 1.527(5)
C37 C40 1.480(5)
C22 H22A 0.9700
C22 H22B 0.9700
C22 C23 1.531(5)
C12 H12A 0.9700
C12 H12B 0.9700
C12 C11 1.531(5)
C43 C47 1.475(5)
C8 H8A 0.9700
C8 H8B 0.9700
C8 C9 1.528(5)
C25 H25A 0.9700
C25 H25B 0.9700
F12 C48 1.379(6)
C20 H20A 0.9700
C20 H20B 0.9700
C23 H23A 0.9700
C23 H23B 0.9700
F4 C40 1.296(7)
F1 C39 1.242(8)
F10 C48 1.272(7)
C29 H29A 0.9700
C29 H29B 0.9700
C29 C30 1.525(6)
C48 F11 1.290(6)
C48 F11A 1.385(8)
C48 F12A 1.243(9)
C48 F10A 1.310(8)
C11 H11A 0.9700
C11 H11B 0.9700
C13 H13 0.9800
C13 C18 1.544(5)
C13 C14 1.499(6)
C39 F3 1.358(7)
C39 F2 1.343(6)
C39 F1A 1.355(7)
C39 F2A 1.251(8)
C39 F3A 1.348(7)
C18 H18A 0.9700
C18 H18B 0.9700
C18 C17 1.524(6)
F7 C47 1.293(6)
C9 H9A 0.9700
C9 H9B 0.9700
C56 F16 1.281(6)
C56 F18 1.329(7)
C56 F17 1.358(6)
C56 F16A 1.341(8)
C56 F17A 1.338(9)
C56 F18A 1.265(8)
C40 F5 1.353(7)
C40 F6 1.279(7)
C40 F5A 1.289(7)
C40 F6A 1.360(8)
C40 F4A 1.308(10)
C15 H15A 0.9700
C15 H15B 0.9700
C15 C14 1.538(6)
C15 C16 1.538(6)
C30 H30A 0.9700
C30 H30B 0.9700
C30 C31 1.512(6)
C1 H1A 0.9300
C1 H1B 0.9300
C1 C2 1.348(17)
C14 H14A 0.9700
C14 H14B 0.9700
F8 C47 1.380(7)
C47 F9A 1.388(10)
C47 F7A 1.262(9)
C47 F8A 1.305(10)
C4 H4A 0.9300
C4 H4B 0.9300
C4 C5 1.367(15)
C17 H17A 0.9700
C17 H17B 0.9700
C17 C16 1.502(8)
C31 H31A 0.9700
C31 H31B 0.9700
C16 H16A 0.9700
C16 H16B 0.9700
C5 H5 0.9300
C5 C6 1.529(14)
C2 H2 0.9300
C2 C3 1.503(10)
C3A H3AA 0.9600
C3A H3AB 0.9600
C3A H3AC 0.9600
C3A C2A 1.520(13)
C6A H6AA 0.9600
C6A H6AB 0.9600
C6A H6AC 0.9600
C6A C5A 1.501(12)
C2A H2A 0.9300
C2A C1A 1.355(19)
C3 H3A 0.9600
C3 H3B 0.9600
C3 H3C 0.9600
C5A H5A 0.9300
C5A C4A 1.363(17)
C6 H6A 0.9600
C6 H6B 0.9600
C6 H6C 0.9600
C4A H4AA 0.9300
C4A H4AB 0.9300
C1A H1AA 0.9300
C1A H1AB 0.9300
